data_4312207
loop_
_publ_author_name
'Polly L. Arnold'
'Alexander J. Blake'
'Claire Wilson'
'Jason B. Love'

_publ_contact_author_email JASON.LOVE@NOTTINGHAM.AC.UK
_publ_contact_author_name 'Jason B. Love'
_publ_section_title
;
 Uranyl Complexation by a Schiff-Base, Polypyrrolic Macrocycle
;
_journal_name_full 'Inorganic Chemistry'
_journal_page_first 8206
_journal_page_last 8208
_journal_paper_doi 10.1021/ic0487070
_journal_volume 43
_journal_year 2004
_chemical_formula_sum 'C53 H49 N11 O2 U'
_chemical_formula_weight 1110.06
_chemical_name_systematic
;
?
;
_space_group_IT_number 2
_symmetry_cell_setting triclinic
_symmetry_space_group_name_Hall '-P 1'
_symmetry_space_group_name_H-M 'P -1'
_atom_sites_solution_hydrogens geom
_atom_sites_solution_primary direct
_atom_sites_solution_secondary difmap
_audit_creation_method SHELXL-97
_cell_angle_alpha 87.829(3)
_cell_angle_beta 77.957(3)
_cell_angle_gamma 74.044(3)
_cell_formula_units_Z 2
_cell_length_a 10.705(2)
_cell_length_b 11.453(2)
_cell_length_c 20.445(4)
_cell_measurement_reflns_used 3306
_cell_measurement_temperature 150(2)
_cell_measurement_theta_max 25.0
_cell_measurement_theta_min 2.35
_cell_volume 2356.5(8)
_computing_cell_refinement 'Bruker SAINT version 6.36a (Bruker, 2000)'
_computing_data_collection 'Bruker SMART version 5.624 (Bruker, 2001)'
_computing_data_reduction 'Bruker SAINT; Bruker SHELXTL (Bruker, 2001)'
_computing_publication_material 'enCIFer (CCDC, 2003); PLATON (Spek, 2003)'
_computing_structure_refinement 'SHELXL-97 (Sheldrick, 1997)'
_computing_structure_solution 'SHELXS-97 (Sheldrick, 1990)'
_diffrn_ambient_temperature 150(2)
_diffrn_measured_fraction_theta_full 0.965
_diffrn_measured_fraction_theta_max 0.965
_diffrn_measurement_device_type 'Bruker SMART1000 CCD area detector'
_diffrn_measurement_method omega
_diffrn_radiation_monochromator graphite
_diffrn_radiation_source 'normal-focus sealed tube'
_diffrn_radiation_type MoK\a
_diffrn_radiation_wavelength 0.71073
_diffrn_reflns_av_R_equivalents 0.101
_diffrn_reflns_av_sigmaI/netI 0.1655
_diffrn_reflns_limit_h_max 13
_diffrn_reflns_limit_h_min -13
_diffrn_reflns_limit_k_max 14
_diffrn_reflns_limit_k_min -14
_diffrn_reflns_limit_l_max 26
_diffrn_reflns_limit_l_min -9
_diffrn_reflns_number 20621
_diffrn_reflns_theta_full 27.48
_diffrn_reflns_theta_max 27.48
_diffrn_reflns_theta_min 1.85
_exptl_absorpt_coefficient_mu 3.498
_exptl_absorpt_correction_T_max 0.836
_exptl_absorpt_correction_T_min 0.489
_exptl_absorpt_correction_type multi-scan
_exptl_absorpt_process_details 'Bruker SHELXTL v6.12'
_exptl_crystal_colour orange
_exptl_crystal_density_diffrn 1.564
_exptl_crystal_density_method 'not measured'
_exptl_crystal_description column
_exptl_crystal_F_000 1104
_exptl_crystal_size_max 0.34
_exptl_crystal_size_mid 0.02
_exptl_crystal_size_min 0.02
_refine_diff_density_max 3.640
_refine_diff_density_min -4.871
_refine_diff_density_rms 0.231
_refine_ls_extinction_method none
_refine_ls_goodness_of_fit_ref 0.803
_refine_ls_hydrogen_treatment constr
_refine_ls_matrix_type full
_refine_ls_number_parameters 604
_refine_ls_number_reflns 10416
_refine_ls_number_restraints 202
_refine_ls_restrained_S_all 0.796
_refine_ls_R_factor_all 0.1039
_refine_ls_R_factor_gt 0.0628
_refine_ls_shift/su_max 0.001
_refine_ls_shift/su_mean 0.000
_refine_ls_structure_factor_coef Fsqd
_refine_ls_weighting_details 'calc w=1/[\s^2^(Fo^2^)+(0.0989P)^2^] where P=(Fo^2^+2Fc^2^)/3'
_refine_ls_weighting_scheme calc
_refine_ls_wR_factor_gt 0.1379
_refine_ls_wR_factor_ref 0.1567
_reflns_number_gt 6699
_reflns_number_total 10416
_reflns_threshold_expression >2sigma(I)
_cod_data_source_file ic0487070si20040930_120030_2.cif
_cod_data_source_block uomapy
_cod_database_code 4312207

loop_
_symmetry_equiv_pos_as_xyz
'x, y, z'
'-x, -y, -z'

loop_
_atom_site_label
_atom_site_type_symbol
_atom_site_fract_x
_atom_site_fract_y
_atom_site_fract_z
_atom_site_U_iso_or_equiv
_atom_site_adp_type
_atom_site_occupancy
_atom_site_symmetry_multiplicity
_atom_site_calc_flag
_atom_site_refinement_flags
_atom_site_disorder_assembly
_atom_site_disorder_group
U1 U -0.04798(3) 0.87433(3) 0.660536(16) 0.01755(11) Uani 1 1 d U . .
O1 O 0.0287(5) 0.7868(5) 0.7231(3) 0.0226(13) Uani 1 1 d U . .
O2 O -0.1158(5) 0.9623(5) 0.5970(3) 0.0241(13) Uani 1 1 d U . .
N1 N 0.0791(7) 0.7316(7) 0.5593(4) 0.0226(15) Uani 1 1 d U . .
N2 N -0.1609(7) 0.7253(6) 0.6392(4) 0.0218(14) Uani 1 1 d U . .
N3 N -0.2682(7) 0.9245(6) 0.7334(3) 0.0196(14) Uani 1 1 d U . .
N4 N -0.1118(7) 1.0844(6) 0.7215(3) 0.0189(14) Uani 1 1 d U . .
N5 N 0.1027(7) 1.0249(6) 0.7820(4) 0.0233(16) Uani 1 1 d U . .
N6 N 0.1576(7) 0.7982(6) 0.8431(3) 0.0188(15) Uani 1 1 d U . .
H6A H 0.1187 0.7983 0.8092 0.023 Uiso 1 1 calc R . .
N7 N 0.2677(7) 0.5721(6) 0.7422(3) 0.0215(15) Uani 1 1 d U . .
H7A H 0.2049 0.6364 0.7352 0.026 Uiso 1 1 calc R . .
N8 N 0.2993(7) 0.6442(6) 0.6111(3) 0.0219(16) Uani 1 1 d U . .
N9 N 0.1572(7) 0.9496(6) 0.6181(4) 0.0221(15) Uani 1 1 d U . .
C1 C 0.0032(9) 0.6773(8) 0.5368(5) 0.0239(18) Uani 1 1 d U . .
H1B H 0.0321 0.6406 0.4934 0.029 Uiso 1 1 calc R . .
C2 C -0.1197(9) 0.6721(8) 0.5754(5) 0.0233(18) Uani 1 1 d U . .
C3 C -0.2098(10) 0.6132(9) 0.5645(5) 0.033(2) Uani 1 1 d U . .
H3A H -0.2052 0.5699 0.5250 0.039 Uiso 1 1 calc R . .
C4 C -0.3089(9) 0.6291(8) 0.6223(5) 0.030(2) Uani 1 1 d U . .
H4A H -0.3844 0.5982 0.6297 0.037 Uiso 1 1 calc R . .
C5 C -0.2766(8) 0.6980(8) 0.6666(4) 0.0226(17) Uani 1 1 d U . .
C6 C -0.3492(9) 0.7376(8) 0.7382(5) 0.0235(18) Uani 1 1 d U . .
C7 C -0.2615(10) 0.6677(9) 0.7855(5) 0.030(2) Uani 1 1 d U . .
H7B H -0.3059 0.6910 0.8319 0.045 Uiso 1 1 calc R . .
H7C H -0.1760 0.6872 0.7757 0.045 Uiso 1 1 calc R . .
H7D H -0.2467 0.5802 0.7789 0.045 Uiso 1 1 calc R . .
C8 C -0.4816(9) 0.7045(9) 0.7538(5) 0.032(2) Uani 1 1 d U . .
H8B H -0.5276 0.7303 0.7998 0.048 Uiso 1 1 calc R . .
H8C H -0.4648 0.6164 0.7490 0.048 Uiso 1 1 calc R . .
H8D H -0.5370 0.7456 0.7227 0.048 Uiso 1 1 calc R . .
C9 C -0.3699(8) 0.8717(8) 0.7482(4) 0.0191(16) Uani 1 1 d U . .
C10 C -0.4864(9) 0.9589(8) 0.7770(5) 0.027(2) Uani 1 1 d U . .
H10A H -0.5711 0.9451 0.7925 0.033 Uiso 1 1 calc R . .
C11 C -0.4567(9) 1.0696(8) 0.7789(5) 0.027(2) Uani 1 1 d U . .
H11A H -0.5163 1.1455 0.7954 0.032 Uiso 1 1 calc R . .
C12 C -0.3211(8) 1.0459(7) 0.7515(4) 0.0180(16) Uani 1 1 d U . .
C13 C -0.2380(9) 1.1225(8) 0.7465(4) 0.0214(17) Uani 1 1 d U . .
H13A H -0.2749 1.2045 0.7619 0.026 Uiso 1 1 calc R . .
C14 C -0.0342(8) 1.1664(8) 0.7197(4) 0.0201(17) Uani 1 1 d U . .
C15 C -0.0672(9) 1.2808(8) 0.6885(5) 0.027(2) Uani 1 1 d U . .
H15A H -0.1430 1.3027 0.6687 0.032 Uiso 1 1 calc R . .
C16 C 0.0099(9) 1.3607(8) 0.6866(5) 0.030(2) Uani 1 1 d U . .
H16A H -0.0134 1.4372 0.6660 0.036 Uiso 1 1 calc R . .
C17 C 0.1209(10) 1.3285(8) 0.7149(5) 0.030(2) Uani 1 1 d U . .
H17A H 0.1736 1.3833 0.7139 0.036 Uiso 1 1 calc R . .
C18 C 0.1558(9) 1.2170(8) 0.7448(4) 0.027(2) Uani 1 1 d U . .
H18A H 0.2345 1.1944 0.7622 0.032 Uiso 1 1 calc R . .
C19 C 0.0770(8) 1.1382(8) 0.7494(4) 0.0211(18) Uani 1 1 d U . .
C20 C 0.1543(8) 1.0127(8) 0.8338(5) 0.0246(19) Uani 1 1 d U . .
H20A H 0.1718 1.0807 0.8514 0.030 Uiso 1 1 calc R . .
C21 C 0.1867(8) 0.8959(8) 0.8660(4) 0.0216(18) Uani 1 1 d U . .
C22 C 0.2499(9) 0.8600(9) 0.9185(4) 0.027(2) Uani 1 1 d U . .
H22A H 0.2815 0.9091 0.9439 0.032 Uiso 1 1 calc R . .
C23 C 0.2583(9) 0.7362(8) 0.9268(4) 0.025(2) Uani 1 1 d U . .
H23A H 0.2989 0.6862 0.9589 0.030 Uiso 1 1 calc R . .
C24 C 0.1994(8) 0.6984(8) 0.8818(4) 0.0221(17) Uani 1 1 d U . .
C25 C 0.1798(9) 0.5770(8) 0.8681(4) 0.0237(18) Uani 1 1 d U . .
C26 C 0.0371(9) 0.5891(8) 0.8603(5) 0.029(2) Uani 1 1 d U . .
H26A H 0.0174 0.6430 0.8232 0.043 Uiso 1 1 calc R . .
H26B H -0.0251 0.6232 0.9018 0.043 Uiso 1 1 calc R . .
H26C H 0.0280 0.5089 0.8511 0.043 Uiso 1 1 calc R . .
C27 C 0.2082(10) 0.4911(9) 0.9261(5) 0.033(2) Uani 1 1 d U . .
H27A H 0.2990 0.4821 0.9318 0.050 Uiso 1 1 calc R . .
H27B H 0.1984 0.4114 0.9161 0.050 Uiso 1 1 calc R . .
H27C H 0.1453 0.5250 0.9674 0.050 Uiso 1 1 calc R . .
C28 C 0.2788(9) 0.5205(7) 0.8040(4) 0.0210(17) Uani 1 1 d U . .
C29 C 0.3910(9) 0.4241(8) 0.7937(4) 0.0238(19) Uani 1 1 d U . .
H29A H 0.4245 0.3728 0.8273 0.029 Uiso 1 1 calc R . .
C30 C 0.4477(9) 0.4144(8) 0.7251(5) 0.0245(19) Uani 1 1 d U . .
H30A H 0.5253 0.3551 0.7037 0.029 Uiso 1 1 calc R . .
C31 C 0.3688(8) 0.5080(7) 0.6941(4) 0.0180(17) Uani 1 1 d U . .
C32 C 0.3826(9) 0.5474(8) 0.6258(4) 0.0227(19) Uani 1 1 d U . .
H32A H 0.4524 0.5023 0.5920 0.027 Uiso 1 1 calc R . .
C33 C 0.3198(8) 0.6851(7) 0.5453(4) 0.0199(18) Uani 1 1 d U . .
C34 C 0.4415(9) 0.6892(8) 0.5063(4) 0.026(2) Uani 1 1 d U . .
H34A H 0.5201 0.6592 0.5234 0.031 Uiso 1 1 calc R . .
C35 C 0.4495(10) 0.7376(8) 0.4417(4) 0.028(2) Uani 1 1 d U . .
H35A H 0.5332 0.7393 0.4152 0.033 Uiso 1 1 calc R . .
C36 C 0.3376(10) 0.7815(8) 0.4174(5) 0.035(2) Uani 1 1 d U . .
H36A H 0.3435 0.8156 0.3742 0.042 Uiso 1 1 calc R . .
C37 C 0.2141(10) 0.7776(8) 0.4546(4) 0.027(2) Uani 1 1 d U . .
H37A H 0.1370 0.8066 0.4362 0.033 Uiso 1 1 calc R . .
C38 C 0.2040(9) 0.7308(8) 0.5194(4) 0.0237(18) Uani 1 1 d U . .
C39 C 0.1658(10) 1.0202(8) 0.5645(5) 0.030(2) Uani 1 1 d U . .
H39A H 0.0937 1.0413 0.5421 0.036 Uiso 1 1 calc R . .
C40 C 0.2743(11) 1.0637(9) 0.5403(5) 0.039(2) Uani 1 1 d U . .
H40A H 0.2757 1.1144 0.5025 0.046 Uiso 1 1 calc R . .
C41 C 0.3800(11) 1.0330(10) 0.5715(5) 0.042(3) Uani 1 1 d U . .
H41A H 0.4551 1.0632 0.5565 0.051 Uiso 1 1 calc R . .
C42 C 0.3745(10) 0.9574(10) 0.6251(5) 0.035(2) Uani 1 1 d U . .
H42A H 0.4471 0.9327 0.6471 0.042 Uiso 1 1 calc R . .
C43 C 0.2635(8) 0.9176(8) 0.6466(5) 0.0253(19) Uani 1 1 d U . .
H43A H 0.2618 0.8648 0.6835 0.030 Uiso 1 1 calc R . .
N1S N -0.1985(10) 0.8237(8) 1.0323(5) 0.047(2) Uani 1 1 d U . .
C1S C -0.3194(12) 0.8177(10) 1.0273(6) 0.047(3) Uani 1 1 d U . .
H1SA H -0.3710 0.7890 1.0647 0.057 Uiso 1 1 calc R . .
C2S C -0.3742(12) 0.8501(10) 0.9721(6) 0.046(3) Uani 1 1 d U . .
H2SA H -0.4615 0.8459 0.9719 0.055 Uiso 1 1 calc R . .
C3S C -0.3001(11) 0.8885(10) 0.9174(6) 0.045(3) Uani 1 1 d U . .
H3SA H -0.3349 0.9113 0.8783 0.053 Uiso 1 1 calc R . .
C4S C -0.1753(11) 0.8937(10) 0.9196(6) 0.043(3) Uani 1 1 d U . .
H4SA H -0.1223 0.9203 0.8819 0.052 Uiso 1 1 calc R . .
C5S C -0.1267(11) 0.8601(10) 0.9766(6) 0.044(3) Uani 1 1 d U . .
H5SA H -0.0389 0.8624 0.9770 0.053 Uiso 1 1 calc R . .
N2S N -0.4094(10) 1.3270(10) 0.9141(5) 0.053(3) Uani 1 1 d U . .
C6S C -0.3171(12) 1.2224(11) 0.9090(5) 0.046(3) Uani 1 1 d U . .
H6SA H -0.3436 1.1495 0.9106 0.055 Uiso 1 1 calc R . .
C7S C -0.1843(12) 1.2138(12) 0.9015(5) 0.052(3) Uani 1 1 d U . .
H7SA H -0.1211 1.1366 0.8993 0.063 Uiso 1 1 calc R . .
C8S C -0.1443(12) 1.3179(13) 0.8972(6) 0.055(3) Uani 1 1 d U . .
H8SA H -0.0526 1.3139 0.8899 0.065 Uiso 1 1 calc R . .
C9S C -0.2404(13) 1.4307(12) 0.9037(6) 0.053(3) Uani 1 1 d U . .
H9SA H -0.2171 1.5049 0.9037 0.063 Uiso 1 1 calc R . .
C0S C -0.3684(13) 1.4280(12) 0.9101(7) 0.067(4) Uani 1 1 d U . .
H0SA H -0.4340 1.5037 0.9119 0.080 Uiso 1 1 calc R . .

loop_
_atom_site_aniso_label
_atom_site_aniso_U_11
_atom_site_aniso_U_22
_atom_site_aniso_U_33
_atom_site_aniso_U_23
_atom_site_aniso_U_13
_atom_site_aniso_U_12
U1 0.02181(17) 0.02031(18) 0.01111(16) 0.00933(11) -0.00532(11) -0.00646(12)
O1 0.020(3) 0.026(3) 0.026(3) 0.004(3) -0.011(3) -0.010(3)
O2 0.018(3) 0.028(3) 0.024(3) 0.005(3) -0.009(3) 0.000(3)
N1 0.020(3) 0.028(4) 0.016(3) 0.007(3) -0.006(3) 0.000(3)
N2 0.025(4) 0.025(4) 0.020(4) 0.012(3) -0.009(3) -0.012(3)
N3 0.028(3) 0.019(3) 0.012(3) 0.003(3) -0.002(3) -0.009(3)
N4 0.031(4) 0.012(3) 0.014(4) 0.009(3) -0.006(3) -0.007(3)
N5 0.028(4) 0.024(4) 0.017(4) 0.005(3) -0.007(3) -0.006(3)
N6 0.021(4) 0.023(4) 0.014(4) 0.009(3) -0.009(3) -0.006(3)
N7 0.030(4) 0.017(4) 0.018(3) 0.009(3) -0.006(3) -0.008(3)
N8 0.030(4) 0.027(4) 0.009(3) 0.007(3) -0.005(3) -0.009(3)
N9 0.028(3) 0.024(4) 0.017(4) 0.008(3) -0.003(3) -0.012(3)
C1 0.027(4) 0.019(5) 0.022(5) 0.002(3) -0.009(3) 0.003(4)
C2 0.025(4) 0.023(5) 0.023(4) 0.002(4) -0.008(3) -0.007(4)
C3 0.040(5) 0.034(6) 0.027(5) -0.004(4) -0.019(4) -0.005(4)
C4 0.031(5) 0.031(5) 0.040(5) 0.006(4) -0.018(4) -0.017(4)
C5 0.022(4) 0.023(5) 0.022(4) 0.009(3) -0.008(3) -0.004(3)
C6 0.026(5) 0.023(4) 0.025(4) 0.010(3) -0.005(3) -0.013(4)
C7 0.041(5) 0.030(5) 0.023(5) 0.014(4) -0.011(4) -0.015(4)
C8 0.025(5) 0.030(5) 0.040(6) 0.004(5) 0.000(4) -0.011(4)
C9 0.022(4) 0.024(4) 0.012(4) 0.010(3) -0.009(3) -0.007(3)
C10 0.024(4) 0.031(5) 0.028(5) 0.003(4) -0.007(4) -0.008(4)
C11 0.027(4) 0.024(4) 0.025(5) 0.003(4) -0.001(4) -0.006(4)
C12 0.027(4) 0.019(4) 0.011(4) 0.006(3) -0.004(3) -0.011(3)
C13 0.031(4) 0.019(4) 0.015(4) 0.010(3) -0.007(4) -0.007(3)
C14 0.025(4) 0.019(4) 0.015(4) 0.005(3) -0.001(3) -0.006(3)
C15 0.031(5) 0.028(5) 0.025(5) 0.013(4) -0.012(4) -0.011(4)
C16 0.037(5) 0.017(5) 0.036(6) 0.010(4) -0.005(4) -0.011(4)
C17 0.037(5) 0.020(5) 0.034(6) -0.001(4) -0.002(4) -0.015(4)
C18 0.028(5) 0.030(5) 0.021(5) 0.007(4) -0.004(4) -0.009(4)
C19 0.027(5) 0.021(4) 0.016(4) 0.011(3) -0.002(3) -0.010(4)
C20 0.023(5) 0.027(4) 0.027(5) 0.007(4) -0.006(4) -0.012(4)
C21 0.021(4) 0.021(4) 0.020(5) 0.004(3) -0.004(4) -0.004(4)
C22 0.033(5) 0.034(5) 0.015(4) 0.007(4) -0.007(4) -0.012(4)
C23 0.036(5) 0.029(5) 0.010(4) 0.005(3) -0.012(4) -0.002(4)
C24 0.021(4) 0.025(4) 0.018(4) 0.013(3) -0.005(3) -0.003(3)
C25 0.028(4) 0.024(4) 0.019(4) 0.018(3) -0.009(3) -0.007(4)
C26 0.029(4) 0.030(5) 0.028(5) 0.014(4) -0.007(4) -0.013(4)
C27 0.048(6) 0.030(5) 0.020(5) 0.022(4) -0.006(4) -0.009(5)
C28 0.031(4) 0.016(4) 0.020(4) 0.014(3) -0.011(3) -0.009(3)
C29 0.034(5) 0.022(5) 0.018(4) 0.011(3) -0.014(4) -0.007(3)
C30 0.029(5) 0.021(5) 0.024(4) 0.008(4) -0.013(4) -0.004(4)
C31 0.028(5) 0.019(4) 0.011(4) 0.004(3) -0.009(3) -0.009(3)
C32 0.028(5) 0.027(5) 0.013(4) 0.006(3) -0.004(4) -0.008(4)
C33 0.026(4) 0.017(4) 0.013(4) 0.004(3) -0.001(3) -0.003(4)
C34 0.025(4) 0.033(5) 0.018(4) 0.006(4) -0.001(4) -0.010(4)
C35 0.039(5) 0.024(5) 0.012(4) -0.001(4) 0.008(4) -0.007(4)
C36 0.048(5) 0.029(5) 0.015(5) 0.016(4) 0.002(4) 0.001(5)
C37 0.039(5) 0.026(5) 0.012(4) 0.003(4) -0.006(4) -0.001(4)
C38 0.028(4) 0.023(5) 0.014(4) 0.008(3) -0.005(3) 0.000(4)
C39 0.037(5) 0.022(5) 0.029(5) 0.011(4) -0.004(4) -0.009(4)
C40 0.049(6) 0.032(6) 0.032(6) 0.013(4) 0.005(4) -0.016(5)
C41 0.040(6) 0.050(7) 0.038(6) -0.003(5) 0.012(5) -0.030(5)
C42 0.033(5) 0.047(6) 0.026(5) -0.002(4) 0.004(4) -0.017(5)
C43 0.024(4) 0.030(5) 0.023(5) 0.003(4) -0.006(4) -0.010(4)
N1S 0.064(6) 0.038(5) 0.039(5) 0.001(4) -0.021(5) -0.008(5)
C1S 0.056(6) 0.040(6) 0.043(6) 0.019(5) -0.004(5) -0.015(6)
C2S 0.046(6) 0.041(7) 0.055(7) 0.006(5) -0.018(5) -0.015(5)
C3S 0.055(6) 0.044(7) 0.029(6) 0.007(5) -0.014(5) -0.003(5)
C4S 0.043(6) 0.042(7) 0.032(5) -0.006(5) 0.007(5) 0.001(5)
C5S 0.037(6) 0.039(6) 0.056(7) -0.001(5) -0.009(5) -0.011(5)
N2S 0.056(6) 0.064(6) 0.057(7) 0.038(5) -0.037(5) -0.030(4)
C6S 0.070(7) 0.058(6) 0.019(5) 0.009(5) -0.012(5) -0.031(5)
C7S 0.060(6) 0.061(7) 0.027(6) -0.004(6) 0.004(6) -0.010(6)
C8S 0.052(6) 0.087(8) 0.027(6) 0.015(6) 0.000(5) -0.031(5)
C9S 0.070(7) 0.066(6) 0.038(7) 0.035(6) -0.022(6) -0.041(6)
C0S 0.065(7) 0.065(7) 0.085(10) 0.052(8) -0.041(8) -0.029(6)

loop_
_atom_type_symbol
_atom_type_description
_atom_type_scat_dispersion_real
_atom_type_scat_dispersion_imag
_atom_type_scat_source
C C 0.0033 0.0016 'International Tables Vol C Tables 4.2.6.8 and 6.1.1.4'
H H 0.0000 0.0000 'International Tables Vol C Tables 4.2.6.8 and 6.1.1.4'
N N 0.0061 0.0033 'International Tables Vol C Tables 4.2.6.8 and 6.1.1.4'
O O 0.0106 0.0060 'International Tables Vol C Tables 4.2.6.8 and 6.1.1.4'
U U -9.6767 9.6646 'International Tables Vol C Tables 4.2.6.8 and 6.1.1.4'

loop_
_geom_angle_atom_site_label_1
_geom_angle_atom_site_label_2
_geom_angle_atom_site_label_3
_geom_angle
_geom_angle_site_symmetry_1
_geom_angle_site_symmetry_3
_geom_angle_publ_flag
O2 U1 O1 177.0(3) . . ?
O2 U1 N3 89.6(2) . . ?
O1 U1 N3 93.0(2) . . ?
O2 U1 N2 87.4(3) . . ?
O1 U1 N2 94.7(2) . . ?
N3 U1 N2 71.8(2) . . ?
O2 U1 N9 86.2(2) . . ?
O1 U1 N9 90.9(2) . . ?
N3 U1 N9 144.1(2) . . ?
N2 U1 N9 143.4(2) . . ?
O2 U1 N1 81.1(2) . . ?
O1 U1 N1 97.8(2) . . ?
N3 U1 N1 137.6(2) . . ?
N2 U1 N1 66.5(2) . . ?
N9 U1 N1 76.8(2) . . ?
O2 U1 N4 83.1(2) . . ?
O1 U1 N4 96.7(2) . . ?
N3 U1 N4 66.6(2) . . ?
N2 U1 N4 137.3(2) . . ?
N9 U1 N4 77.5(2) . . ?
N1 U1 N4 150.6(2) . . ?
C1 N1 C38 119.3(8) . . ?
C1 N1 U1 112.5(6) . . ?
C38 N1 U1 126.4(6) . . ?
C5 N2 C2 106.1(7) . . ?
C5 N2 U1 136.4(6) . . ?
C2 N2 U1 115.3(5) . . ?
C9 N3 C12 106.9(7) . . ?
C9 N3 U1 135.6(6) . . ?
C12 N3 U1 114.9(5) . . ?
C13 N4 C14 118.2(7) . . ?
C13 N4 U1 112.2(5) . . ?
C14 N4 U1 128.4(5) . . ?
C20 N5 C19 120.3(8) . . ?
C21 N6 C24 109.1(7) . . ?
C31 N7 C28 109.5(7) . . ?
C32 N8 C33 118.3(7) . . ?
C39 N9 C43 116.5(8) . . ?
C39 N9 U1 121.4(6) . . ?
C43 N9 U1 122.1(6) . . ?
N1 C1 C2 121.5(8) . . ?
C3 C2 N2 109.4(8) . . ?
C3 C2 C1 131.5(9) . . ?
N2 C2 C1 118.9(8) . . ?
C2 C3 C4 107.3(8) . . ?
C5 C4 C3 106.9(8) . . ?
N2 C5 C4 110.4(8) . . ?
N2 C5 C6 121.1(8) . . ?
C4 C5 C6 128.4(8) . . ?
C9 C6 C5 110.4(7) . . ?
C9 C6 C8 111.3(7) . . ?
C5 C6 C8 109.9(8) . . ?
C9 C6 C7 109.0(7) . . ?
C5 C6 C7 107.7(7) . . ?
C8 C6 C7 108.6(7) . . ?
N3 C9 C10 109.2(8) . . ?
N3 C9 C6 122.3(7) . . ?
C10 C9 C6 128.3(8) . . ?
C11 C10 C9 108.1(8) . . ?
C10 C11 C12 105.7(8) . . ?
N3 C12 C11 110.2(7) . . ?
N3 C12 C13 120.1(8) . . ?
C11 C12 C13 129.5(8) . . ?
N4 C13 C12 121.6(8) . . ?
C19 C14 N4 120.9(7) . . ?
C19 C14 C15 117.9(8) . . ?
N4 C14 C15 121.2(8) . . ?
C16 C15 C14 120.9(8) . . ?
C17 C16 C15 119.6(8) . . ?
C16 C17 C18 120.5(9) . . ?
C19 C18 C17 120.6(9) . . ?
C18 C19 C14 120.4(8) . . ?
C18 C19 N5 123.8(8) . . ?
C14 C19 N5 115.8(8) . . ?
N5 C20 C21 120.9(8) . . ?
N6 C21 C22 108.7(8) . . ?
N6 C21 C20 120.4(8) . . ?
C22 C21 C20 130.9(9) . . ?
C21 C22 C23 106.1(8) . . ?
C24 C23 C22 109.7(8) . . ?
C23 C24 N6 106.3(8) . . ?
C23 C24 C25 132.6(8) . . ?
N6 C24 C25 121.0(7) . . ?
C24 C25 C26 111.5(7) . . ?
C24 C25 C27 109.9(7) . . ?
C26 C25 C27 108.3(7) . . ?
C24 C25 C28 108.8(7) . . ?
C26 C25 C28 110.0(7) . . ?
C27 C25 C28 108.2(7) . . ?
C29 C28 N7 107.1(8) . . ?
C29 C28 C25 131.9(8) . . ?
N7 C28 C25 120.9(7) . . ?
C28 C29 C30 108.3(8) . . ?
C31 C30 C29 107.1(8) . . ?
N7 C31 C30 107.9(7) . . ?
N7 C31 C32 120.0(7) . . ?
C30 C31 C32 131.9(8) . . ?
N8 C32 C31 119.4(8) . . ?
C34 C33 N8 125.6(8) . . ?
C34 C33 C38 119.0(8) . . ?
N8 C33 C38 115.4(8) . . ?
C33 C34 C35 120.7(8) . . ?
C36 C35 C34 119.8(9) . . ?
C35 C36 C37 121.3(8) . . ?
C36 C37 C38 119.8(9) . . ?
C37 C38 C33 119.5(8) . . ?
C37 C38 N1 120.7(8) . . ?
C33 C38 N1 119.8(7) . . ?
N9 C39 C40 123.2(9) . . ?
C41 C40 C39 119.2(10) . . ?
C40 C41 C42 118.2(10) . . ?
C43 C42 C41 119.6(10) . . ?
N9 C43 C42 123.2(9) . . ?
C1S N1S C5S 115.4(10) . . ?
N1S C1S C2S 124.6(11) . . ?
C3S C2S C1S 118.3(11) . . ?
C2S C3S C4S 119.1(11) . . ?
C3S C4S C5S 119.5(11) . . ?
N1S C5S C4S 123.0(11) . . ?
C6S N2S C0S 117.0(11) . . ?
N2S C6S C7S 123.1(11) . . ?
C8S C7S C6S 119.1(12) . . ?
C7S C8S C9S 119.2(12) . . ?
C0S C9S C8S 116.5(12) . . ?
N2S C0S C9S 125.1(13) . . ?

loop_
_geom_bond_atom_site_label_1
_geom_bond_atom_site_label_2
_geom_bond_distance
_geom_bond_site_symmetry_2
_geom_bond_publ_flag
U1 O2 1.766(6) . ?
U1 O1 1.789(6) . ?
U1 N3 2.442(7) . ?
U1 N2 2.445(7) . ?
U1 N9 2.551(7) . ?
U1 N1 2.582(7) . ?
U1 N4 2.603(7) . ?
N1 C1 1.308(11) . ?
N1 C38 1.411(11) . ?
N2 C5 1.362(11) . ?
N2 C2 1.393(11) . ?
N3 C9 1.362(11) . ?
N3 C12 1.382(10) . ?
N4 C13 1.297(11) . ?
N4 C14 1.409(11) . ?
N5 C20 1.278(11) . ?
N5 C19 1.421(10) . ?
N6 C21 1.364(11) . ?
N6 C24 1.390(10) . ?
N7 C31 1.360(11) . ?
N7 C28 1.388(10) . ?
N8 C32 1.287(11) . ?
N8 C33 1.400(10) . ?
N9 C39 1.338(11) . ?
N9 C43 1.342(11) . ?
C1 C2 1.401(12) . ?
C2 C3 1.375(13) . ?
C3 C4 1.393(14) . ?
C4 C5 1.378(12) . ?
C5 C6 1.529(12) . ?
C6 C9 1.506(12) . ?
C6 C8 1.534(12) . ?
C6 C7 1.537(12) . ?
C9 C10 1.397(12) . ?
C10 C11 1.394(13) . ?
C11 C12 1.396(12) . ?
C12 C13 1.398(12) . ?
C14 C19 1.402(12) . ?
C14 C15 1.423(11) . ?
C15 C16 1.385(13) . ?
C16 C17 1.383(13) . ?
C17 C18 1.384(12) . ?
C18 C19 1.383(12) . ?
C20 C21 1.455(12) . ?
C21 C22 1.376(12) . ?
C22 C23 1.402(13) . ?
C23 C24 1.361(12) . ?
C24 C25 1.506(12) . ?
C25 C26 1.537(12) . ?
C25 C27 1.538(11) . ?
C25 C28 1.538(12) . ?
C28 C29 1.375(12) . ?
C29 C30 1.403(12) . ?
C30 C31 1.391(11) . ?
C31 C32 1.443(11) . ?
C33 C34 1.391(12) . ?
C33 C38 1.410(12) . ?
C34 C35 1.408(12) . ?
C35 C36 1.353(13) . ?
C36 C37 1.392(13) . ?
C37 C38 1.405(12) . ?
C39 C40 1.380(13) . ?
C40 C41 1.369(15) . ?
C41 C42 1.372(14) . ?
C42 C43 1.369(13) . ?
N1S C1S 1.340(14) . ?
N1S C5S 1.354(14) . ?
C1S C2S 1.372(15) . ?
C2S C3S 1.362(15) . ?
C3S C4S 1.364(15) . ?
C4S C5S 1.373(15) . ?
N2S C6S 1.318(15) . ?
N2S C0S 1.340(15) . ?
C6S C7S 1.374(16) . ?
C7S C8S 1.367(17) . ?
C8S C9S 1.403(17) . ?
C9S C0S 1.357(16) . ?

loop_
_geom_hbond_atom_site_label_D
_geom_hbond_atom_site_label_H
_geom_hbond_atom_site_label_A
_geom_hbond_distance_DH
_geom_hbond_distance_HA
_geom_hbond_distance_DA
_geom_hbond_angle_DHA
_geom_hbond_site_symmetry_A
N6 H6A O1 0.88 2.20 3.078(9) 176.4 .
N7 H7A O1 0.88 2.23 3.103(9) 173.1 .
